data_7122009
loop_
_publ_author_name
'Chen, Xiuwen'
'Zhao, He'
'Chen, Chunlian'
'Jiang, Huanfeng'
'Zhang, Min'

_publ_section_title
;
 Transfer hydrogenative para-selective aminoalkylation of aniline
 derivatives with N-heteroarenes via ruthenium/acid dual catalysis.
;
_journal_issue 65
_journal_name_full 'Chemical communications (Cambridge, England)'
_journal_page_first 9087
_journal_page_last 9090
_journal_paper_doi 10.1039/c8cc04233k
_journal_volume 54
_journal_year 2018
_chemical_formula_moiety 'C23 H22 Cl N3'
_chemical_formula_sum 'C23 H22 Cl N3'
_chemical_formula_weight 375.89
_space_group_crystal_system monoclinic
_space_group_IT_number 15
_space_group_name_Hall '-C 2yc'
_space_group_name_H-M_alt 'C 1 2/c 1'
_symmetry_space_group_name_Hall '-C 2yc'
_symmetry_space_group_name_H-M 'C 1 2/c 1'
_atom_sites_solution_hydrogens geom
_atom_sites_solution_primary direct
_atom_sites_solution_secondary difmap
_audit_block_doi 10.5517/ccdc.csd.cc1yxhn0
_audit_creation_date 2017-07-29
_audit_creation_method
;
Olex2 1.2-beta
(compiled 2017.07.20 svn.r3457 for OlexSys, GUI svn.r5370)
;
_audit_update_record
;
2018-01-05 deposited with the CCDC.
2018-07-23 downloaded from the CCDC.
;
_cell_angle_alpha 90.00
_cell_angle_beta 119.191(9)
_cell_angle_gamma 90.00
_cell_formula_units_Z 8
_cell_length_a 33.350(13)
_cell_length_b 5.917(2)
_cell_length_c 21.754(10)
_cell_measurement_reflns_used 1290
_cell_measurement_temperature 296(2)
_cell_measurement_theta_max 18.42
_cell_measurement_theta_min 2.56
_cell_volume 3748(3)
_computing_cell_refinement 'SAINT v8.34A (Bruker, 2013)'
_computing_data_reduction 'SAINT v8.34A (Bruker, 2013)'
_computing_molecular_graphics 'Olex2 (Dolomanov et al., 2009)'
_computing_publication_material 'Olex2 (Dolomanov et al., 2009)'
_computing_structure_refinement 'XL (Sheldrick, 2008)'
_computing_structure_solution 'ShelXS (Sheldrick, 2008)'
_diffrn_ambient_temperature 296.15
_diffrn_measured_fraction_theta_full 0.960
_diffrn_measured_fraction_theta_max 0.960
_diffrn_measurement_device_type 'Bruker APEX-II CCD'
_diffrn_measurement_method '\f and \w scans'
_diffrn_radiation_monochromator graphite
_diffrn_radiation_type MoK\a
_diffrn_radiation_wavelength 0.71073
_diffrn_reflns_av_R_equivalents 0.0967
_diffrn_reflns_av_unetI/netI 0.0933
_diffrn_reflns_limit_h_max 42
_diffrn_reflns_limit_h_min -42
_diffrn_reflns_limit_k_max 7
_diffrn_reflns_limit_k_min -7
_diffrn_reflns_limit_l_max 28
_diffrn_reflns_limit_l_min -27
_diffrn_reflns_number 19411
_diffrn_reflns_theta_full 27.62
_diffrn_reflns_theta_max 27.62
_diffrn_reflns_theta_min 1.91
_diffrn_source 'fine-focus sealed tube'
_diffrn_standards_number 0
_exptl_absorpt_coefficient_mu 0.217
_exptl_absorpt_correction_T_max 0.7455
_exptl_absorpt_correction_T_min 0.6344
_exptl_absorpt_correction_type multi-scan
_exptl_absorpt_process_details
;
SADABS-2014/5 (Bruker,2014/5) was used for absorption correction.
wR2(int) was 0.0653 before and 0.0474 after correction.
The Ratio of minimum to maximum transmission is 0.8510.
The \l/2 correction factor is 0.00150.
;
_exptl_crystal_colour yellow
_exptl_crystal_density_diffrn 1.333
_exptl_crystal_density_method 'not measured'
_exptl_crystal_description block
_exptl_crystal_F_000 1584
_exptl_crystal_size_max 0.32
_exptl_crystal_size_mid 0.29
_exptl_crystal_size_min 0.24
_refine_diff_density_max 0.619
_refine_diff_density_min -0.322
_refine_diff_density_rms 0.065
_refine_ls_extinction_method none
_refine_ls_goodness_of_fit_ref 0.997
_refine_ls_hydrogen_treatment mixed
_refine_ls_matrix_type full
_refine_ls_number_parameters 251
_refine_ls_number_reflns 4195
_refine_ls_number_restraints 31
_refine_ls_restrained_S_all 1.023
_refine_ls_R_factor_all 0.2094
_refine_ls_R_factor_gt 0.0936
_refine_ls_shift/su_max 0.001
_refine_ls_shift/su_mean 0.000
_refine_ls_structure_factor_coef Fsqd
_refine_ls_weighting_details 'calc w=1/[\s^2^(Fo^2^)+(0.1535P)^2^+0.0000P] where P=(Fo^2^+2Fc^2^)/3'
_refine_ls_weighting_scheme calc
_refine_ls_wR_factor_gt 0.2339
_refine_ls_wR_factor_ref 0.3013
_reflns_number_gt 1690
_reflns_number_total 4195
_reflns_threshold_expression >2sigma(I)
_cod_data_source_file c8cc04233k2.cif
_cod_data_source_block 1
_cod_depositor_comments 'Adding full bibliography for 7122009.cif.'
_cod_original_cell_volume 3747(3)
_cod_database_code 7122009
_olex2_refinement_description
;
1. Fixed Uiso
 At 1.2 times of:
  All C(H) groups, All C(H,H) groups, All C(H,H,H,H) groups, All N(H) groups,
  All N(H,H) groups
2. Restrained distances
 C6-H6
 0.93 with sigma of 0.02
 C8-N19
 1.337 with sigma of 0.02
 N19-C25
 1.337 with sigma of 0.02
 C25-C26
 1.406 with sigma of 0.02
 C26-C23
 1.458 with sigma of 0.02
 C26-C25
 1.37 with sigma of 0.002
 C1B-C1A
 0.85 with sigma of 0.02
 C1A-H1A
 0.96 with sigma of 0.02
 H1A-H21
 1.98 with sigma of 0.02
 H1B-H20
 1.98 with sigma of 0.02
 H20-H1B
 1.98 with sigma of 0.02
3. Rigid bond restraints
 N19
 with sigma for 1-2 distances of 0.001 and sigma for 1-3 distances of 0.001
 C25, C26
 with sigma for 1-2 distances of 0.01 and sigma for 1-3 distances of 0.01
 C17, C20
 with sigma for 1-2 distances of 0.01 and sigma for 1-3 distances of 0.01
4. Uiso/Uaniso restraints and constraints
Uanis(C25) \\sim Ueq, Uanis(C26) \\sim Ueq, Uanis(C23) \\sim Ueq: with sigma of
0.01 and sigma for terminal atoms of 0.02
Uanis(C1B) = Uanis(C1A)
5. Others
 Sof(H5B)=Sof(H22C)=Sof(H22D)=Sof(C1A)=Sof(H1A)=1-FVAR(1)
 Sof(H5A)=Sof(H22A)=Sof(H22B)=Sof(C1B)=Sof(H1B)=FVAR(1)
6.a Ternary CH refined with riding coordinates:
 C1A(H1A), C1B(H1B)
6.b Secondary CH2 refined with riding coordinates:
 C16(H16A,H16B), C22(H22C,H22D), C22(H22A,H22B), C23(H23A,H23B), C25(H25A,
 H25B), C26(H26A,H26B)
6.c Aromatic/amide H refined with riding coordinates:
 N5(H5A), N5(H5B), C6(H6), C9(H9), C10(H10), C11(H11), C12(H12), C14(H14),
 C15(H15), C20(H20), C21(H21)
;
_olex2_submission_special_instructions 'No special instructions were received'

loop_
_space_group_symop_id
_space_group_symop_operation_xyz
1 'x, y, z'
2 '-x, y, -z+1/2'
3 'x+1/2, y+1/2, z'
4 '-x+1/2, y+1/2, -z+1/2'
5 '-x, -y, -z'
6 'x, -y, z-1/2'
7 '-x+1/2, -y+1/2, -z'
8 'x+1/2, -y+1/2, z-1/2'

loop_
_atom_site_label
_atom_site_type_symbol
_atom_site_fract_x
_atom_site_fract_y
_atom_site_fract_z
_atom_site_U_iso_or_equiv
_atom_site_adp_type
_atom_site_occupancy
_atom_site_calc_flag
_atom_site_disorder_assembly
_atom_site_disorder_group
_atom_site_refinement_flags_posn
_atom_site_refinement_flags_adp
Cl1 Cl 0.11560(4) 0.3426(2) 0.47878(6) 0.0963(4) Uani 1 d . . . .
N1 N 0.09829(8) -0.3999(5) 0.23513(13) 0.0555(8) Uani 1 d . . . .
C2 C 0.06536(10) -0.2646(6) 0.23177(17) 0.0550(9) Uani 1 d A . . .
C3 C 0.07841(10) -0.1068(6) 0.29202(17) 0.0592(9) Uani 1 d . . . .
C4 C 0.08749(10) -0.5488(6) 0.18284(17) 0.0567(9) Uani 1 d A . . .
N5 N 0.12269(9) -0.6794(5) 0.18837(14) 0.0645(9) Uani 1 d . . . .
H5A H 0.1458 -0.7095 0.2289 0.077 Uiso 0.543(6) calc A 1 R .
H5B H 0.1507 -0.6455 0.2178 0.077 Uiso 0.457(6) calc A 2 R .
C6 C 0.01053(11) -0.4269(7) 0.12286(17) 0.0670(11) Uani 1 d A . D .
H6 H -0.0192 -0.4336 0.0852 0.080 Uiso 1 calc . . DR .
C7 C 0.04317(11) -0.5716(6) 0.12513(17) 0.0579(9) Uani 1 d . . . .
C8 C 0.23702(11) -1.1585(7) 0.16029(17) 0.0625(10) Uani 1 d . . D .
C9 C 0.05866(11) 0.1058(6) 0.28302(17) 0.0590(9) Uani 1 d . . . .
H9 H 0.0375 0.1556 0.2382 0.071 Uiso 1 calc . . R .
C10 C 0.10923(12) -0.1757(6) 0.35960(18) 0.0656(11) Uani 1 d . . . .
H10 H 0.1225 -0.3182 0.3664 0.079 Uiso 1 calc . . R .
C11 C 0.02118(11) -0.2707(7) 0.17591(17) 0.0599(10) Uani 1 d . . . .
H11 H -0.0010 -0.1715 0.1740 0.072 Uiso 1 calc A . R .
C12 C 0.07029(12) 0.2432(6) 0.34041(19) 0.0657(10) Uani 1 d . . . .
H12 H 0.0574 0.3864 0.3344 0.079 Uiso 1 calc . . R .
C13 C 0.10100(12) 0.1674(7) 0.40641(19) 0.0660(10) Uani 1 d . . . .
C14 C 0.12078(13) -0.0395(7) 0.41691(19) 0.0711(12) Uani 1 d . . . .
H14 H 0.1417 -0.0881 0.4620 0.085 Uiso 1 calc . . R .
C15 C 0.21260(13) -1.2382(7) 0.1905(2) 0.0727(12) Uani 1 d . . . .
H15 H 0.2228 -1.3668 0.2186 0.087 Uiso 1 calc . . R .
C16 C 0.03329(13) -0.7514(7) 0.07039(19) 0.0731(12) Uani 1 d A . . .
H16A H 0.0138 -0.8664 0.0740 0.088 Uiso 1 calc . . R .
H16B H 0.0167 -0.6842 0.0239 0.088 Uiso 1 calc . . R .
C17 C 0.22275(13) -0.9636(7) 0.1212(2) 0.0737(11) Uani 1 d . . . U
C18 C 0.15894(14) -0.9376(9) 0.1435(2) 0.0861(14) Uani 1 d . . . .
N19 N 0.27719(12) -1.2670(9) 0.1717(2) 0.1153(16) Uani 1 d . . D U
H19 H 0.2842(17) -1.405(9) 0.205(3) 0.138 Uiso 1 d . . R .
C20 C 0.18519(15) -0.8543(7) 0.1138(2) 0.0849(14) Uani 1 d A . . U
H20 H 0.1764 -0.7201 0.0883 0.102 Uiso 1 calc . . DR .
C21 C 0.17427(13) -1.1362(9) 0.1809(2) 0.0863(14) Uani 1 d A . . .
H21 H 0.1574 -1.2010 0.2001 0.104 Uiso 1 calc . . DR .
C22 C 0.07475(14) -0.8563(9) 0.0784(3) 0.0961(15) Uani 1 d . . . .
H22C H 0.0661 -1.0040 0.0564 0.115 Uiso 0.457(6) calc A 2 R .
H22D H 0.0847 -0.7680 0.0507 0.115 Uiso 0.457(6) calc A 2 R .
H22A H 0.0717 -0.8641 0.0317 0.115 Uiso 0.543(6) calc A 1 R .
H22B H 0.0747 -1.0109 0.0932 0.115 Uiso 0.543(6) calc A 1 R .
C23 C 0.2484(2) -0.8790(14) 0.0857(4) 0.169(3) Uani 1 d . . D U
H23A H 0.2276 -0.8679 0.0354 0.203 Uiso 1 calc . . R .
H23B H 0.2603 -0.7292 0.1031 0.203 Uiso 1 calc . . R .
C1A C 0.1114(2) -0.8862(13) 0.1414(4) 0.0626(16) Uani 0.457(6) d A 2 D .
H1A H 0.1049 -1.0117 0.1646 0.075 Uiso 0.457(6) calc A 2 DR .
C25 C 0.2959(2) -1.2396(4) 0.1291(3) 0.157(2) Uani 1 d . . D U
H25A H 0.2839 -1.3544 0.0926 0.188 Uiso 1 calc . . R .
H25B H 0.3289 -1.2591 0.1563 0.188 Uiso 1 calc . . R .
C26 C 0.2863(2) -1.0301(7) 0.0985(3) 0.188(3) Uani 1 d . . D U
H26A H 0.2842 -1.0516 0.0528 0.226 Uiso 1 calc . . R .
H26B H 0.3139 -0.9418 0.1260 0.226 Uiso 1 calc . . R .
C1B C 0.1204(2) -0.7657(12) 0.1250(3) 0.0626(16) Uani 0.543(6) d A 1 D .
H1B H 0.1255 -0.6389 0.1007 0.075 Uiso 0.543(6) calc A 1 DR .

loop_
_atom_site_aniso_label
_atom_site_aniso_U_11
_atom_site_aniso_U_22
_atom_site_aniso_U_33
_atom_site_aniso_U_23
_atom_site_aniso_U_13
_atom_site_aniso_U_12
Cl1 0.1264(8) 0.0831(8) 0.0755(6) -0.0199(6) 0.0462(6) -0.0058(7)
N1 0.0587(14) 0.0571(17) 0.0520(14) -0.0036(13) 0.0279(11) 0.0022(13)
C2 0.0600(16) 0.058(2) 0.0588(17) 0.0062(15) 0.0383(14) 0.0009(17)
C3 0.0634(17) 0.066(2) 0.0589(17) 0.0022(17) 0.0383(14) -0.0019(17)
C4 0.0551(16) 0.067(2) 0.0549(17) 0.0034(16) 0.0324(13) 0.0039(17)
N5 0.0631(16) 0.0696(19) 0.0543(15) -0.0082(14) 0.0234(13) 0.0081(15)
C6 0.0477(16) 0.100(3) 0.0484(17) 0.0068(19) 0.0194(14) 0.0114(19)
C7 0.0652(17) 0.062(2) 0.0508(16) 0.0041(16) 0.0319(14) 0.0038(17)
C8 0.0535(17) 0.079(3) 0.0538(18) -0.0146(18) 0.0252(15) -0.0025(18)
C9 0.0654(17) 0.064(2) 0.0547(17) 0.0085(17) 0.0349(14) 0.0041(18)
C10 0.071(2) 0.059(2) 0.065(2) -0.0011(18) 0.0319(17) 0.0089(18)
C11 0.0502(16) 0.078(2) 0.0551(18) -0.0005(17) 0.0283(14) 0.0099(17)
C12 0.077(2) 0.054(2) 0.076(2) 0.0062(17) 0.0451(17) 0.0040(18)
C13 0.079(2) 0.059(2) 0.070(2) -0.0048(18) 0.0445(16) -0.0092(18)
C14 0.082(2) 0.068(3) 0.056(2) 0.0016(19) 0.0277(17) 0.001(2)
C15 0.070(2) 0.056(2) 0.080(3) 0.0130(19) 0.0269(19) -0.0012(19)
C16 0.074(2) 0.083(3) 0.055(2) -0.0028(19) 0.0248(17) 0.006(2)
C17 0.084(2) 0.079(3) 0.064(2) 0.001(2) 0.0407(17) -0.014(2)
C18 0.081(2) 0.111(4) 0.054(2) -0.013(2) 0.0235(18) 0.029(2)
N19 0.080(2) 0.169(4) 0.089(2) -0.023(3) 0.0354(19) 0.024(3)
C20 0.116(3) 0.052(2) 0.065(2) 0.003(2) 0.027(2) 0.006(2)
C21 0.0637(19) 0.137(4) 0.067(2) 0.008(3) 0.0388(16) -0.005(3)
C22 0.070(2) 0.106(3) 0.101(3) -0.041(3) 0.033(2) -0.002(2)
C23 0.191(4) 0.209(6) 0.145(4) 0.031(4) 0.111(3) -0.028(4)
C1A 0.082(3) 0.053(4) 0.073(3) 0.004(3) 0.053(2) 0.003(3)
C25 0.142(4) 0.219(5) 0.137(4) -0.028(4) 0.089(3) 0.014(4)
C26 0.169(4) 0.254(6) 0.200(5) 0.026(5) 0.135(3) -0.016(5)
C1B 0.082(3) 0.053(4) 0.073(3) 0.004(3) 0.053(2) 0.003(3)

loop_
_atom_type_symbol
_atom_type_description
_atom_type_scat_dispersion_real
_atom_type_scat_dispersion_imag
_atom_type_scat_source
C C 0.0033 0.0016 'International Tables Vol C Tables 4.2.6.8 and 6.1.1.4'
H H 0.0000 0.0000 'International Tables Vol C Tables 4.2.6.8 and 6.1.1.4'
Cl Cl 0.1484 0.1585 'International Tables Vol C Tables 4.2.6.8 and 6.1.1.4'
N N 0.0061 0.0033 'International Tables Vol C Tables 4.2.6.8 and 6.1.1.4'

loop_
_geom_angle_atom_site_label_1
_geom_angle_atom_site_label_2
_geom_angle_atom_site_label_3
_geom_angle
C2 N1 C4 118.4(3)
N1 C2 C3 116.7(3)
N1 C2 C11 122.0(3)
C11 C2 C3 121.3(3)
C9 C3 C2 121.9(3)
C10 C3 C2 119.8(3)
C10 C3 C9 118.2(3)
N1 C4 N5 115.7(3)
N1 C4 C7 123.5(3)
N5 C4 C7 120.7(3)
C4 N5 C1A 118.5(3)
C4 N5 C1B 118.5(3)
C1B N5 C1A 35.8(4)
C7 C6 C11 120.8(3)
C4 C7 C16 120.2(3)
C6 C7 C4 116.4(3)
C6 C7 C16 123.3(3)
C15 C8 C17 118.9(4)
C15 C8 N19 120.4(4)
C17 C8 N19 120.7(4)
C12 C9 C3 120.2(3)
C14 C10 C3 121.8(4)
C2 C11 C6 118.8(3)
C13 C12 C9 119.5(4)
C12 C13 Cl1 119.2(3)
C14 C13 Cl1 119.1(3)
C14 C13 C12 121.7(4)
C13 C14 C10 118.6(3)
C21 C15 C8 121.5(4)
C22 C16 C7 112.3(3)
C8 C17 C23 119.3(4)
C20 C17 C8 119.9(4)
C20 C17 C23 120.7(5)
C20 C18 C1A 138.9(5)
C20 C18 C1B 106.1(4)
C21 C18 C20 115.8(4)
C21 C18 C1A 104.9(5)
C21 C18 C1B 138.0(5)
C1B C18 C1A 33.8(3)
C25 N19 C8 123.1(4)
C17 C20 C18 121.8(4)
C15 C21 C18 121.9(4)
C16 C22 C1B 122.6(4)
C1A C22 C16 121.6(5)
C1A C22 C1B 37.8(4)
C26 C23 C17 110.9(6)
N5 C1A C18 102.6(5)
C22 C1A N5 112.8(5)
C22 C1A C18 117.1(6)
N19 C25 C26 111.3(5)
C25 C26 C23 128.6(6)
N5 C1B C18 109.8(4)
N5 C1B C22 110.3(5)
C22 C1B C18 113.4(5)

loop_
_geom_bond_atom_site_label_1
_geom_bond_atom_site_label_2
_geom_bond_distance
Cl1 C13 1.744(4)
N1 C2 1.332(4)
N1 C4 1.341(4)
C2 C3 1.491(5)
C2 C11 1.379(4)
C3 C9 1.389(5)
C3 C10 1.382(5)
C4 N5 1.361(4)
C4 C7 1.403(4)
N5 C1A 1.519(8)
N5 C1B 1.437(7)
C6 C7 1.367(5)
C6 C11 1.383(5)
C7 C16 1.508(5)
C8 C15 1.356(6)
C8 C17 1.373(5)
C8 N19 1.394(5)
C9 C12 1.377(5)
C10 C14 1.373(5)
C12 C13 1.370(5)
C13 C14 1.356(5)
C15 C21 1.335(6)
C16 C22 1.447(6)
C17 C20 1.347(6)
C17 C23 1.491(8)
C18 C20 1.407(7)
C18 C21 1.378(7)
C18 C1A 1.594(9)
C18 C1B 1.532(8)
N19 C25 1.357(7)
C22 C1A 1.330(8)
C22 C1B 1.458(7)
C23 C26 1.460(8)
C25 C26 1.368(2)
